data_4066050
loop_
_publ_author_name
'Stanek, Kyrill'
'Czarniecki, Barbara'
'Aardoom, Raphael'
'R\"uegger, Heinz'
'Togni, Antonio'

_publ_section_title
;
 Remote C&#x2212;F&#x2212;Metal Interactions in Late-Transition-Metal
 Complexes
;
_journal_issue 11
_journal_name_full Organometallics
_journal_page_first 2540
_journal_paper_doi 10.1021/om100261e
_journal_volume 29
_journal_year 2010
_chemical_absolute_configuration rm
_chemical_formula_moiety 'C32 H28 Cl2 F4 Ir P'
_chemical_formula_sum 'C32 H13 Cl2 F4 Ir P'
_chemical_formula_weight 767.49
_chemical_name_systematic
; 
 ? 
;
_space_group_IT_number 2
_symmetry_cell_setting triclinic
_symmetry_Int_Tables_number 2
_symmetry_space_group_name_Hall '-P 1'
_symmetry_space_group_name_H-M 'P -1'
_atom_sites_solution_hydrogens geom
_atom_sites_solution_primary patterson
_atom_sites_solution_secondary difmap
_audit_creation_method SHELXL-97
_cell_angle_alpha 93.555(3)
_cell_angle_beta 96.295(3)
_cell_angle_gamma 108.692(3)
_cell_formula_units_Z 2
_cell_length_a 8.9891(15)
_cell_length_b 9.1522(15)
_cell_length_c 18.625(3)
_cell_measurement_temperature 200(2)
_cell_volume 1435.0(4)
_computing_cell_refinement 'Bruker SMART'
_computing_data_collection 'Bruker SMART'
_computing_data_reduction 'Bruker SAINT'
_computing_molecular_graphics 'Bruker SHELXTL'
_computing_publication_material 'Bruker SHELXTL'
_computing_structure_refinement 'SHELXL-97 (Sheldrick, 1997)'
_computing_structure_solution 'SHELXS-97 (Sheldrick, 1990)'
_diffrn_ambient_temperature 200(2)
_diffrn_measured_fraction_theta_full 0.983
_diffrn_measured_fraction_theta_max 0.983
_diffrn_measurement_device_type 'BRUKER APEX'
_diffrn_measurement_method '\w scans'
_diffrn_radiation_monochromator graphite
_diffrn_radiation_source 'fine-focus sealed tube'
_diffrn_radiation_type MoK\a
_diffrn_radiation_wavelength 0.71073
_diffrn_reflns_av_R_equivalents 0.0374
_diffrn_reflns_av_sigmaI/netI 0.0565
_diffrn_reflns_limit_h_max 11
_diffrn_reflns_limit_h_min -11
_diffrn_reflns_limit_k_max 12
_diffrn_reflns_limit_k_min -12
_diffrn_reflns_limit_l_max 24
_diffrn_reflns_limit_l_min -24
_diffrn_reflns_number 14307
_diffrn_reflns_theta_full 28.28
_diffrn_reflns_theta_max 28.28
_diffrn_reflns_theta_min 1.11
_exptl_absorpt_coefficient_mu 4.940
_exptl_absorpt_correction_T_max 0.5793
_exptl_absorpt_correction_T_min 0.2020
_exptl_absorpt_correction_type empirical
_exptl_absorpt_process_details 'Sadabs vers. 2.03'
_exptl_crystal_colour orange
_exptl_crystal_density_diffrn 1.776
_exptl_crystal_density_meas ?
_exptl_crystal_density_method 'not measured'
_exptl_crystal_description tablet
_exptl_crystal_F_000 734
_exptl_crystal_size_max 0.48
_exptl_crystal_size_mid 0.37
_exptl_crystal_size_min 0.12
_refine_diff_density_max 3.841
_refine_diff_density_min -4.768
_refine_diff_density_rms 0.239
_refine_ls_extinction_method none
_refine_ls_goodness_of_fit_ref 1.101
_refine_ls_hydrogen_treatment riding
_refine_ls_matrix_type full
_refine_ls_number_parameters 423
_refine_ls_number_reflns 6995
_refine_ls_number_restraints 0
_refine_ls_restrained_S_all 1.101
_refine_ls_R_factor_all 0.0585
_refine_ls_R_factor_gt 0.0498
_refine_ls_shift/su_max 0.002
_refine_ls_shift/su_mean 0.000
_refine_ls_structure_factor_coef Fsqd
_refine_ls_weighting_details 'calc w=1/[\s^2^(Fo^2^)+(0.0856P)^2^+0.5055P] where P=(Fo^2^+2Fc^2^)/3'
_refine_ls_weighting_scheme calc
_refine_ls_wR_factor_gt 0.1272
_refine_ls_wR_factor_ref 0.1364
_reflns_number_gt 6082
_reflns_number_total 6995
_reflns_threshold_expression >2sigma(I)
_cod_data_source_file om100261e_si_002.cif
_cod_data_source_block Compound_12
_cod_depositor_comments
;
The following automatic conversions were performed:

'_symmetry_cell_setting' value 'Triclinic' changed to 'triclinic'
according to /home/saulius/struct/CIF-dictionaries/cif_core.dic
dictionary named 'cif_core.dic' version 2.4.1 from 2010-06-29.

Automatic conversion script
Id: cif_fix_values 1715 2011-07-08 13:25:40Z adriana 

The following automatic conversions were performed:

'_exptl_crystal_density_meas' value 'not measured' was changed to '?'
- the value is perceived as not measured.

Automatic conversion script
Id: cif_fix_values 3008 2015-01-20 13:52:24Z robertas 
;
_cod_database_code 4066050

loop_
_symmetry_equiv_pos_as_xyz
'x, y, z'
'-x, -y, -z'

loop_
_atom_site_label
_atom_site_type_symbol
_atom_site_fract_x
_atom_site_fract_y
_atom_site_fract_z
_atom_site_U_iso_or_equiv
_atom_site_adp_type
_atom_site_occupancy
_atom_site_symmetry_multiplicity
_atom_site_calc_flag
_atom_site_refinement_flags
_atom_site_disorder_assembly
_atom_site_disorder_group
Ir1 Ir 0.77602(3) 0.88074(3) 0.642858(11) 0.02750(10) Uani 1 1 d . . .
P1 P 0.79655(15) 0.79069(15) 0.75585(8) 0.0187(3) Uani 1 1 d . A .
Cl1 Cl 0.8211(3) 0.6583(2) 0.58638(9) 0.0507(5) Uani 1 1 d . A .
Cl2 Cl 1.05717(19) 1.0060(2) 0.66853(11) 0.0450(4) Uani 1 1 d . A .
F1 F 0.3343(5) 0.1769(5) 0.8839(3) 0.0584(13) Uani 1 1 d . . .
F2 F 0.5272(6) 0.2781(5) 1.0114(3) 0.0563(12) Uani 1 1 d . A .
F3 F 0.7785(5) 0.5359(5) 1.0205(2) 0.0507(11) Uani 1 1 d . . .
F4 F 0.8426(4) 0.6983(4) 0.9105(2) 0.0341(8) Uani 1 1 d . A .
C1 C 0.6390(6) 0.6103(6) 0.7678(3) 0.0206(10) Uani 1 1 d . . .
C2 C 0.5344(7) 0.5452(7) 0.7055(3) 0.0286(12) Uani 1 1 d . A .
H2A H 0.5487 0.5966 0.6627 0.034 Uiso 1 1 calc R . .
C3 C 0.4066(8) 0.4047(8) 0.7026(4) 0.0395(16) Uani 1 1 d . . .
H3A H 0.3375 0.3642 0.6584 0.047 Uiso 1 1 calc R A .
C4 C 0.3820(7) 0.3280(7) 0.7621(4) 0.0384(16) Uani 1 1 d . A .
H4A H 0.2947 0.2350 0.7601 0.046 Uiso 1 1 calc R . .
C5 C 0.4856(7) 0.3861(6) 0.8268(4) 0.0292(13) Uani 1 1 d . . .
C6 C 0.4582(8) 0.3053(7) 0.8890(4) 0.0390(16) Uani 1 1 d . A .
C7 C 0.5541(9) 0.3556(8) 0.9520(4) 0.0391(16) Uani 1 1 d . . .
C8 C 0.6835(8) 0.4897(8) 0.9578(4) 0.0331(13) Uani 1 1 d . A .
C9 C 0.7149(6) 0.5718(6) 0.8994(3) 0.0241(11) Uani 1 1 d . . .
C10 C 0.6177(6) 0.5277(6) 0.8311(3) 0.0232(11) Uani 1 1 d . A .
C11 C 0.9755(6) 0.7409(6) 0.7827(3) 0.0224(11) Uani 1 1 d . . .
C12 C 0.9804(7) 0.6018(7) 0.7506(4) 0.0286(12) Uani 1 1 d . A .
H12A H 0.8954 0.5394 0.7155 0.034 Uiso 1 1 calc R . .
C13 C 1.1096(8) 0.5543(8) 0.7700(4) 0.0367(15) Uani 1 1 d . . .
H13A H 1.1127 0.4591 0.7479 0.044 Uiso 1 1 calc R A .
C14 C 1.2346(7) 0.6441(7) 0.8213(4) 0.0312(13) Uani 1 1 d . A .
H14A H 1.3221 0.6102 0.8351 0.037 Uiso 1 1 calc R . .
C15 C 1.2298(7) 0.7824(8) 0.8516(4) 0.0346(14) Uani 1 1 d . . .
H15A H 1.3157 0.8458 0.8860 0.042 Uiso 1 1 calc R A .
C16 C 1.1007(6) 0.8314(7) 0.8327(4) 0.0303(13) Uani 1 1 d . A .
H16A H 1.0988 0.9275 0.8543 0.036 Uiso 1 1 calc R . .
C17 C 0.7968(6) 0.9382(6) 0.8267(3) 0.0215(10) Uani 1 1 d . . .
C18 C 0.9148(7) 1.0823(7) 0.8322(4) 0.0356(15) Uani 1 1 d . A .
H18A H 0.9882 1.1016 0.7980 0.043 Uiso 1 1 calc R . .
C19 C 0.9274(8) 1.1969(8) 0.8857(4) 0.0436(17) Uani 1 1 d . . .
H19A H 1.0097 1.2939 0.8890 0.052 Uiso 1 1 calc R A .
C20 C 0.8203(8) 1.1707(7) 0.9349(4) 0.0406(16) Uani 1 1 d . A .
H20A H 0.8303 1.2483 0.9731 0.049 Uiso 1 1 calc R . .
C21 C 0.6978(8) 1.0307(8) 0.9281(4) 0.0367(14) Uani 1 1 d . . .
H21A H 0.6210 1.0142 0.9606 0.044 Uiso 1 1 calc R A .
C22 C 0.6864(7) 0.9151(7) 0.8748(3) 0.0273(12) Uani 1 1 d . A .
H22A H 0.6025 0.8190 0.8710 0.033 Uiso 1 1 calc R . .
C24 C 0.5604(7) 0.9393(7) 0.6445(3) 0.0293(12) Uani 1 1 d . A .
C25 C 0.7005(17) 1.0802(16) 0.6329(12) 0.026(3) Uani 0.477(12) 1 d P A 1
C26 C 0.737(2) 1.035(2) 0.5604(11) 0.028(4) Uiso 0.477(12) 1 d P A 1
C27 C 0.626(2) 0.890(2) 0.5348(9) 0.031(3) Uiso 0.477(12) 1 d P A 1
C28 C 0.5215(18) 0.8318(17) 0.5879(8) 0.023(3) Uiso 0.477(12) 1 d P A 1
C29 C 0.470(2) 0.947(2) 0.7108(10) 0.038(4) Uani 0.477(12) 1 d P A 1
C30 C 0.771(2) 1.2281(16) 0.6770(10) 0.044(4) Uani 0.477(12) 1 d P A 1
C31 C 0.8672(19) 1.143(2) 0.5264(11) 0.058(6) Uani 0.477(12) 1 d P A 1
C32 C 0.622(3) 0.806(2) 0.4621(8) 0.055(5) Uani 0.477(12) 1 d P A 1
C33 C 0.377(2) 0.6940(18) 0.5731(11) 0.051(5) Uani 0.477(12) 1 d P A 1
C34 C 0.682(2) 1.073(2) 0.6563(9) 0.027(4) Uiso 0.523(12) 1 d P A 2
C35 C 0.7642(14) 1.0979(17) 0.5940(9) 0.029(3) Uani 0.523(12) 1 d P A 2
C36 C 0.7003(17) 0.967(2) 0.5456(6) 0.023(3) Uani 0.523(12) 1 d P A 2
C37 C 0.5695(15) 0.8591(15) 0.5716(9) 0.030(3) Uani 0.523(12) 1 d P A 2
C38 C 0.4271(18) 0.870(2) 0.6895(12) 0.045(4) Uani 0.523(12) 1 d P A 2
C39 C 0.7054(18) 1.1990(15) 0.7194(8) 0.039(3) Uani 0.523(12) 1 d P A 2
C40 C 0.9039(18) 1.2466(17) 0.5876(9) 0.048(4) Uani 0.523(12) 1 d P A 2
C41 C 0.754(2) 0.943(2) 0.4708(8) 0.063(6) Uani 0.523(12) 1 d P A 2
C42 C 0.464(2) 0.7113(18) 0.5327(10) 0.054(5) Uani 0.523(12) 1 d P A 2

loop_
_atom_site_aniso_label
_atom_site_aniso_U_11
_atom_site_aniso_U_22
_atom_site_aniso_U_33
_atom_site_aniso_U_23
_atom_site_aniso_U_13
_atom_site_aniso_U_12
Ir1 0.03257(15) 0.03803(15) 0.02749(15) 0.01101(10) 0.01196(9) 0.02918(11)
P1 0.0174(6) 0.0180(6) 0.0251(7) 0.0015(5) 0.0039(5) 0.0115(5)
Cl1 0.0735(12) 0.0724(12) 0.0317(8) -0.0036(8) 0.0056(8) 0.0616(11)
Cl2 0.0302(8) 0.0540(10) 0.0645(12) 0.0278(9) 0.0246(8) 0.0230(7)
F1 0.047(2) 0.028(2) 0.093(4) 0.017(2) 0.018(2) -0.0019(18)
F2 0.069(3) 0.050(3) 0.067(3) 0.036(2) 0.034(2) 0.030(2)
F3 0.060(3) 0.056(3) 0.036(2) 0.016(2) 0.0008(19) 0.019(2)
F4 0.0319(18) 0.0332(18) 0.0320(19) 0.0068(15) -0.0021(15) 0.0052(15)
C1 0.020(2) 0.016(2) 0.030(3) -0.001(2) 0.000(2) 0.0126(19)
C2 0.026(3) 0.025(3) 0.033(3) -0.004(2) -0.004(2) 0.010(2)
C3 0.030(3) 0.034(3) 0.049(4) -0.018(3) -0.012(3) 0.013(3)
C4 0.023(3) 0.021(3) 0.066(5) -0.011(3) 0.003(3) 0.005(2)
C5 0.022(3) 0.017(2) 0.051(4) 0.001(2) 0.007(2) 0.010(2)
C6 0.033(3) 0.020(3) 0.067(5) 0.009(3) 0.019(3) 0.009(2)
C7 0.048(4) 0.030(3) 0.049(4) 0.016(3) 0.021(3) 0.020(3)
C8 0.032(3) 0.036(3) 0.035(3) 0.013(3) 0.010(3) 0.014(3)
C9 0.020(2) 0.021(2) 0.032(3) 0.004(2) 0.005(2) 0.008(2)
C10 0.022(2) 0.020(2) 0.034(3) 0.002(2) 0.008(2) 0.013(2)
C11 0.019(2) 0.024(2) 0.030(3) 0.006(2) 0.006(2) 0.014(2)
C12 0.024(3) 0.026(3) 0.041(3) -0.003(2) -0.001(2) 0.017(2)
C13 0.037(3) 0.033(3) 0.051(4) -0.002(3) 0.004(3) 0.028(3)
C14 0.020(3) 0.035(3) 0.045(4) 0.007(3) 0.002(2) 0.020(2)
C15 0.019(3) 0.040(3) 0.045(4) -0.002(3) -0.002(2) 0.013(2)
C16 0.020(3) 0.030(3) 0.042(4) -0.006(3) 0.000(2) 0.012(2)
C17 0.019(2) 0.023(2) 0.025(3) 0.000(2) 0.003(2) 0.012(2)
C18 0.029(3) 0.022(3) 0.058(4) -0.002(3) 0.017(3) 0.010(2)
C19 0.030(3) 0.030(3) 0.067(5) -0.014(3) 0.007(3) 0.008(3)
C20 0.045(4) 0.030(3) 0.047(4) -0.013(3) -0.004(3) 0.019(3)
C21 0.046(4) 0.037(3) 0.035(3) -0.003(3) 0.016(3) 0.022(3)
C22 0.026(3) 0.025(3) 0.034(3) 0.001(2) 0.007(2) 0.012(2)
C24 0.024(3) 0.040(3) 0.036(3) 0.012(3) 0.008(2) 0.026(2)
C25 0.023(7) 0.021(6) 0.044(11) 0.007(7) 0.004(8) 0.021(5)
C29 0.036(10) 0.057(11) 0.038(9) 0.011(8) 0.011(7) 0.036(9)
C30 0.050(9) 0.022(6) 0.058(11) -0.001(6) -0.012(8) 0.014(6)
C31 0.041(8) 0.076(13) 0.081(14) 0.062(12) 0.032(9) 0.034(9)
C32 0.096(15) 0.058(11) 0.025(7) -0.017(7) -0.011(8) 0.053(11)
C33 0.036(8) 0.033(7) 0.071(12) 0.015(8) -0.032(8) 0.004(6)
C35 0.025(6) 0.049(8) 0.031(7) 0.021(7) 0.009(6) 0.031(6)
C36 0.032(7) 0.030(7) 0.012(5) 0.005(5) -0.002(4) 0.019(7)
C37 0.012(5) 0.033(7) 0.049(8) 0.015(6) -0.006(6) 0.013(5)
C38 0.022(7) 0.061(11) 0.066(13) 0.022(9) 0.018(7) 0.024(8)
C39 0.063(9) 0.031(6) 0.038(7) 0.007(6) 0.009(7) 0.034(6)
C40 0.049(8) 0.037(7) 0.063(10) 0.020(7) 0.008(7) 0.017(6)
C41 0.095(14) 0.100(15) 0.030(8) 0.018(8) 0.016(8) 0.076(13)
C42 0.055(10) 0.040(8) 0.057(10) -0.019(7) -0.033(8) 0.018(7)

loop_
_atom_type_symbol
_atom_type_description
_atom_type_scat_dispersion_real
_atom_type_scat_dispersion_imag
_atom_type_scat_source
C C 0.0033 0.0016 'International Tables Vol C Tables 4.2.6.8 and 6.1.1.4'
H H 0.0000 0.0000 'International Tables Vol C Tables 4.2.6.8 and 6.1.1.4'
F F 0.0171 0.0103 'International Tables Vol C Tables 4.2.6.8 and 6.1.1.4'
P P 0.1023 0.0942 'International Tables Vol C Tables 4.2.6.8 and 6.1.1.4'
Cl Cl 0.1484 0.1585 'International Tables Vol C Tables 4.2.6.8 and 6.1.1.4'
Ir Ir -1.4442 7.9887 'International Tables Vol C Tables 4.2.6.8 and 6.1.1.4'

loop_
_geom_angle_atom_site_label_1
_geom_angle_atom_site_label_2
_geom_angle_atom_site_label_3
_geom_angle
C37 Ir1 C36 39.1(6)
C37 Ir1 C25 61.0(6)
C36 Ir1 C25 51.6(7)
C37 Ir1 C24 41.8(5)
C36 Ir1 C24 65.0(3)
C25 Ir1 C24 41.5(5)
C37 Ir1 C34 64.9(6)
C36 Ir1 C34 62.9(5)
C25 Ir1 C34 12.8(6)
C24 Ir1 C34 35.7(5)
C37 Ir1 C26 50.9(6)
C36 Ir1 C26 16.6(4)
C25 Ir1 C26 39.7(7)
C24 Ir1 C26 65.0(5)
C34 Ir1 C26 52.2(6)
C37 Ir1 C35 63.4(5)
C36 Ir1 C35 36.2(5)
C25 Ir1 C35 25.0(6)
C24 Ir1 C35 61.7(3)
C34 Ir1 C35 37.5(5)
C26 Ir1 C35 20.0(5)
C37 Ir1 C28 13.7(4)
C36 Ir1 C28 52.4(5)
C25 Ir1 C28 64.1(5)
C24 Ir1 C28 34.6(4)
C34 Ir1 C28 64.7(6)
C26 Ir1 C28 62.6(6)
C35 Ir1 C28 72.2(5)
C37 Ir1 P1 128.5(5)
C36 Ir1 P1 165.3(3)
C25 Ir1 P1 118.7(6)
C24 Ir1 P1 100.30(16)
C34 Ir1 P1 106.4(4)
C26 Ir1 P1 158.3(6)
C35 Ir1 P1 139.4(4)
C28 Ir1 P1 114.8(4)
C37 Ir1 C27 22.9(5)
C36 Ir1 C27 20.1(5)
C25 Ir1 C27 62.6(6)
C24 Ir1 C27 60.0(4)
C34 Ir1 C27 71.3(6)
C26 Ir1 C27 35.9(6)
C35 Ir1 C27 53.8(6)
C28 Ir1 C27 36.6(5)
P1 Ir1 C27 150.5(5)
C37 Ir1 Cl2 145.2(5)
C36 Ir1 Cl2 106.1(4)
C25 Ir1 Cl2 100.0(4)
C24 Ir1 Cl2 138.79(18)
C34 Ir1 Cl2 103.3(5)
C26 Ir1 Cl2 95.4(5)
C35 Ir1 Cl2 87.2(3)
C28 Ir1 Cl2 158.0(4)
P1 Ir1 Cl2 85.77(5)
C27 Ir1 Cl2 123.6(5)
C37 Ir1 Cl1 95.4(4)
C36 Ir1 Cl1 97.8(4)
C25 Ir1 Cl1 149.4(6)
C24 Ir1 Cl1 131.06(19)
C34 Ir1 Cl1 159.2(5)
C26 Ir1 Cl1 110.7(6)
C35 Ir1 Cl1 128.9(4)
C28 Ir1 Cl1 97.8(4)
P1 Ir1 Cl1 90.97(6)
C27 Ir1 Cl1 88.0(4)
Cl2 Ir1 Cl1 89.07(7)
C17 P1 C11 105.3(3)
C17 P1 C1 107.3(2)
C11 P1 C1 101.5(2)
C17 P1 Ir1 109.99(18)
C11 P1 Ir1 116.24(18)
C1 P1 Ir1 115.53(19)
C2 C1 C10 117.5(5)
C2 C1 P1 113.7(4)
C10 C1 P1 128.7(4)
C1 C2 C3 122.7(6)
C4 C3 C2 120.6(6)
C3 C4 C5 119.7(6)
C4 C5 C6 119.2(6)
C4 C5 C10 121.0(6)
C6 C5 C10 119.8(6)
F1 C6 C7 119.9(7)
F1 C6 C5 118.5(7)
C7 C6 C5 121.5(6)
C6 C7 F2 121.4(6)
C6 C7 C8 120.3(6)
F2 C7 C8 118.4(7)
F3 C8 C9 120.4(6)
F3 C8 C7 119.2(6)
C9 C8 C7 120.4(6)
F4 C9 C8 115.7(5)
F4 C9 C10 121.5(5)
C8 C9 C10 122.8(5)
C9 C10 C1 126.4(5)
C9 C10 C5 115.1(5)
C1 C10 C5 118.5(5)
C16 C11 C12 119.5(5)
C16 C11 P1 123.9(4)
C12 C11 P1 116.6(4)
C13 C12 C11 119.8(6)
C12 C13 C14 120.8(6)
C15 C14 C13 118.9(5)
C14 C15 C16 120.9(6)
C11 C16 C15 120.1(6)
C22 C17 C18 118.3(5)
C22 C17 P1 123.9(4)
C18 C17 P1 117.8(4)
C19 C18 C17 121.5(6)
C18 C19 C20 119.7(6)
C19 C20 C21 119.6(6)
C22 C21 C20 120.6(6)
C21 C22 C17 120.3(5)
C28 C24 C34 128.5(10)
C28 C24 C37 21.1(6)
C34 C24 C37 107.4(10)
C28 C24 C38 101.0(11)
C34 C24 C38 130.5(12)
C37 C24 C38 122.0(11)
C28 C24 C25 111.0(10)
C34 C24 C25 17.9(9)
C37 C24 C25 90.0(10)
C38 C24 C25 147.4(12)
C28 C24 C29 128.7(11)
C34 C24 C29 102.7(12)
C37 C24 C29 149.6(10)
C38 C24 C29 27.9(8)
C25 C24 C29 119.6(12)
C28 C24 Ir1 77.6(7)
C34 C24 Ir1 73.3(8)
C37 C24 Ir1 66.8(4)
C38 C24 Ir1 126.5(7)
C25 C24 Ir1 68.6(5)
C29 C24 Ir1 127.4(7)
C30 C25 C26 127.6(17)
C30 C25 C24 129.4(17)
C26 C25 C24 102.8(12)
C30 C25 Ir1 125.4(11)
C26 C25 Ir1 72.7(9)
C24 C25 Ir1 69.9(5)
C27 C26 C25 107.2(14)
C27 C26 C31 132(2)
C25 C26 C31 121.0(19)
C27 C26 Ir1 75.7(10)
C25 C26 Ir1 67.6(8)
C31 C26 Ir1 124.1(11)
C26 C27 C28 111.1(15)
C26 C27 C32 123.5(18)
C28 C27 C32 125.4(17)
C26 C27 Ir1 68.4(10)
C28 C27 Ir1 70.7(9)
C32 C27 Ir1 126.7(11)
C24 C28 C27 107.9(12)
C24 C28 C33 126.6(14)
C27 C28 C33 124.2(16)
C24 C28 Ir1 67.8(7)
C27 C28 Ir1 72.7(9)
C33 C28 Ir1 135.4(10)
C24 C34 C35 110.2(13)
C24 C34 C39 124.4(14)
C35 C34 C39 124.0(15)
C24 C34 Ir1 71.1(8)
C35 C34 Ir1 73.7(9)
C39 C34 Ir1 132.5(12)
C36 C35 C34 107.8(12)
C36 C35 C40 128.6(15)
C34 C35 C40 123.6(16)
C36 C35 Ir1 67.4(6)
C34 C35 Ir1 68.8(9)
C40 C35 Ir1 127.6(8)
C35 C36 C37 110.5(11)
C35 C36 C41 125.2(16)
C37 C36 C41 124.2(16)
C35 C36 Ir1 76.5(6)
C37 C36 Ir1 68.8(6)
C41 C36 Ir1 124.5(9)
C36 C37 C42 126.5(16)
C36 C37 C24 103.8(10)
C42 C37 C24 129.5(14)
C36 C37 Ir1 72.1(6)
C42 C37 Ir1 123.8(9)
C24 C37 Ir1 71.4(5)

loop_
_geom_bond_atom_site_label_1
_geom_bond_atom_site_label_2
_geom_bond_distance
Ir1 C37 2.107(11)
Ir1 C36 2.150(10)
Ir1 C25 2.153(12)
Ir1 C24 2.173(5)
Ir1 C34 2.200(19)
Ir1 C26 2.224(17)
Ir1 C35 2.265(11)
Ir1 C28 2.293(16)
Ir1 P1 2.3172(15)
Ir1 C27 2.318(16)
Ir1 Cl2 2.3957(17)
Ir1 Cl1 2.4024(17)
P1 C17 1.827(6)
P1 C11 1.835(5)
P1 C1 1.843(5)
F1 C6 1.325(7)
F2 C7 1.353(8)
F3 C8 1.327(8)
F4 C9 1.330(7)
C1 C2 1.379(8)
C1 C10 1.437(8)
C2 C3 1.417(9)
C3 C4 1.349(11)
C4 C5 1.400(9)
C5 C6 1.414(10)
C5 C10 1.440(7)
C6 C7 1.337(11)
C7 C8 1.383(9)
C8 C9 1.364(8)
C9 C10 1.417(8)
C11 C16 1.377(8)
C11 C12 1.388(8)
C12 C13 1.385(8)
C13 C14 1.388(9)
C14 C15 1.370(9)
C15 C16 1.391(8)
C17 C22 1.385(8)
C17 C18 1.392(8)
C18 C19 1.370(9)
C19 C20 1.376(10)
C20 C21 1.384(10)
C21 C22 1.376(8)
C24 C28 1.332(16)
C24 C34 1.340(19)
C24 C37 1.526(17)
C24 C38 1.530(17)
C24 C25 1.533(18)
C24 C29 1.561(18)
C25 C30 1.45(2)
C25 C26 1.49(3)
C26 C27 1.40(2)
C26 C31 1.50(2)
C27 C28 1.45(2)
C27 C32 1.50(2)
C28 C33 1.48(2)
C34 C35 1.437(17)
C34 C39 1.54(2)
C35 C36 1.37(2)
C35 C40 1.549(19)
C36 C37 1.43(2)
C36 C41 1.549(18)
C37 C42 1.470(19)

loop_
_geom_torsion_atom_site_label_1
_geom_torsion_atom_site_label_2
_geom_torsion_atom_site_label_3
_geom_torsion_atom_site_label_4
_geom_torsion
C37 Ir1 P1 C17 -90.1(5)
C36 Ir1 P1 C17 -61.0(19)
C25 Ir1 P1 C17 -15.8(5)
C24 Ir1 P1 C17 -55.6(3)
C34 Ir1 P1 C17 -19.4(5)
C26 Ir1 P1 C17 -10.6(13)
C35 Ir1 P1 C17 2.6(5)
C28 Ir1 P1 C17 -88.6(4)
C27 Ir1 P1 C17 -100.1(8)
Cl2 Ir1 P1 C17 83.30(19)
Cl1 Ir1 P1 C17 172.30(19)
C37 Ir1 P1 C11 150.4(5)
C36 Ir1 P1 C11 179.5(19)
C25 Ir1 P1 C11 -135.3(5)
C24 Ir1 P1 C11 -175.1(3)
C34 Ir1 P1 C11 -138.9(5)
C26 Ir1 P1 C11 -130.1(13)
C35 Ir1 P1 C11 -116.9(5)
C28 Ir1 P1 C11 151.8(4)
C27 Ir1 P1 C11 140.3(8)
Cl2 Ir1 P1 C11 -36.2(2)
Cl1 Ir1 P1 C11 52.8(2)
C37 Ir1 P1 C1 31.6(5)
C36 Ir1 P1 C1 60.7(19)
C25 Ir1 P1 C1 105.9(5)
C24 Ir1 P1 C1 66.1(3)
C34 Ir1 P1 C1 102.3(5)
C26 Ir1 P1 C1 111.1(13)
C35 Ir1 P1 C1 124.3(5)
C28 Ir1 P1 C1 33.0(4)
C27 Ir1 P1 C1 21.6(8)
Cl2 Ir1 P1 C1 -155.02(19)
Cl1 Ir1 P1 C1 -66.02(19)
C17 P1 C1 C2 127.6(4)
C11 P1 C1 C2 -122.1(4)
Ir1 P1 C1 C2 4.6(5)
C17 P1 C1 C10 -55.9(5)
C11 P1 C1 C10 54.4(5)
Ir1 P1 C1 C10 -179.0(4)
C10 C1 C2 C3 1.9(9)
P1 C1 C2 C3 178.7(5)
C1 C2 C3 C4 0.1(10)
C2 C3 C4 C5 -1.3(10)
C3 C4 C5 C6 179.6(6)
C3 C4 C5 C10 0.6(9)
C4 C5 C6 F1 -0.2(9)
C10 C5 C6 F1 178.8(5)
C4 C5 C6 C7 179.7(6)
C10 C5 C6 C7 -1.2(9)
F1 C6 C7 F2 -0.2(10)
C5 C6 C7 F2 179.8(6)
F1 C6 C7 C8 -179.9(6)
C5 C6 C7 C8 0.2(10)
C6 C7 C8 F3 -178.9(6)
F2 C7 C8 F3 1.4(10)
C6 C7 C8 C9 -0.1(10)
F2 C7 C8 C9 -179.8(6)
F3 C8 C9 F4 -0.8(9)
C7 C8 C9 F4 -179.6(6)
F3 C8 C9 C10 179.9(6)
C7 C8 C9 C10 1.1(10)
F4 C9 C10 C1 -1.5(9)
C8 C9 C10 C1 177.7(6)
F4 C9 C10 C5 178.7(5)
C8 C9 C10 C5 -2.1(8)
C2 C1 C10 C9 177.8(5)
P1 C1 C10 C9 1.4(8)
C2 C1 C10 C5 -2.5(7)
P1 C1 C10 C5 -178.8(4)
C4 C5 C10 C9 -178.9(5)
C6 C5 C10 C9 2.1(8)
C4 C5 C10 C1 1.4(8)
C6 C5 C10 C1 -177.7(5)
C17 P1 C11 C16 -17.2(6)
C1 P1 C11 C16 -129.0(5)
Ir1 P1 C11 C16 104.8(5)
C17 P1 C11 C12 161.7(5)
C1 P1 C11 C12 49.9(5)
Ir1 P1 C11 C12 -76.3(5)
C16 C11 C12 C13 1.0(9)
P1 C11 C12 C13 -178.0(5)
C11 C12 C13 C14 0.1(10)
C12 C13 C14 C15 -1.2(11)
C13 C14 C15 C16 1.3(10)
C12 C11 C16 C15 -1.0(9)
P1 C11 C16 C15 177.9(5)
C14 C15 C16 C11 -0.2(10)
C11 P1 C17 C22 -112.7(5)
C1 P1 C17 C22 -5.1(6)
Ir1 P1 C17 C22 121.4(5)
C11 P1 C17 C18 67.5(5)
C1 P1 C17 C18 175.1(5)
Ir1 P1 C17 C18 -58.5(5)
C22 C17 C18 C19 3.0(10)
P1 C17 C18 C19 -177.1(6)
C17 C18 C19 C20 -0.9(11)
C18 C19 C20 C21 -2.1(11)
C19 C20 C21 C22 2.9(11)
C20 C21 C22 C17 -0.6(10)
C18 C17 C22 C21 -2.3(9)
P1 C17 C22 C21 177.9(5)
C37 Ir1 C24 C28 19.0(7)
C36 Ir1 C24 C28 59.2(8)
C25 Ir1 C24 C28 118.7(11)
C34 Ir1 C24 C28 137.0(10)
C26 Ir1 C24 C28 77.5(9)
C35 Ir1 C24 C28 99.7(8)
P1 Ir1 C24 C28 -119.2(7)
C27 Ir1 C24 C28 37.3(8)
Cl2 Ir1 C24 C28 145.4(7)
Cl1 Ir1 C24 C28 -18.8(7)
C37 Ir1 C24 C34 -118.0(10)
C36 Ir1 C24 C34 -77.8(9)
C25 Ir1 C24 C34 -18.3(10)
C26 Ir1 C24 C34 -59.5(9)
C35 Ir1 C24 C34 -37.3(8)
C28 Ir1 C24 C34 -137.0(10)
P1 Ir1 C24 C34 103.8(8)
C27 Ir1 C24 C34 -99.7(9)
Cl2 Ir1 C24 C34 8.4(8)
Cl1 Ir1 C24 C34 -155.8(7)
C36 Ir1 C24 C37 40.2(8)
C25 Ir1 C24 C37 99.7(10)
C34 Ir1 C24 C37 118.0(10)
C26 Ir1 C24 C37 58.5(9)
C35 Ir1 C24 C37 80.7(8)
C28 Ir1 C24 C37 -19.0(7)
P1 Ir1 C24 C37 -138.3(6)
C27 Ir1 C24 C37 18.3(7)
Cl2 Ir1 C24 C37 126.4(6)
Cl1 Ir1 C24 C37 -37.8(7)
C37 Ir1 C24 C38 113.6(13)
C36 Ir1 C24 C38 153.8(13)
C25 Ir1 C24 C38 -146.7(15)
C34 Ir1 C24 C38 -128.4(14)
C26 Ir1 C24 C38 172.1(14)
C35 Ir1 C24 C38 -165.7(13)
C28 Ir1 C24 C38 94.6(13)
P1 Ir1 C24 C38 -24.6(12)
C27 Ir1 C24 C38 131.9(13)
Cl2 Ir1 C24 C38 -120.0(12)
Cl1 Ir1 C24 C38 75.8(12)
C37 Ir1 C24 C25 -99.7(10)
C36 Ir1 C24 C25 -59.5(10)
C34 Ir1 C24 C25 18.3(10)
C26 Ir1 C24 C25 -41.2(10)
C35 Ir1 C24 C25 -19.0(9)
C28 Ir1 C24 C25 -118.7(11)
P1 Ir1 C24 C25 122.0(9)
C27 Ir1 C24 C25 -81.4(10)
Cl2 Ir1 C24 C25 26.7(9)
Cl1 Ir1 C24 C25 -137.5(9)
C37 Ir1 C24 C29 148.7(13)
C36 Ir1 C24 C29 -171.1(13)
C25 Ir1 C24 C29 -111.6(14)
C34 Ir1 C24 C29 -93.3(13)
C26 Ir1 C24 C29 -152.8(13)
C35 Ir1 C24 C29 -130.7(13)
C28 Ir1 C24 C29 129.6(13)
P1 Ir1 C24 C29 10.4(11)
C27 Ir1 C24 C29 166.9(12)
Cl2 Ir1 C24 C29 -85.0(11)
Cl1 Ir1 C24 C29 110.8(11)
C28 C24 C25 C30 173.5(14)
C34 C24 C25 C30 -18(3)
C37 C24 C25 C30 175.2(15)
C38 C24 C25 C30 5(3)
C29 C24 C25 C30 2.0(19)
Ir1 C24 C25 C30 -119.8(16)
C28 C24 C25 C26 -0.7(13)
C34 C24 C25 C26 168(4)
C37 C24 C25 C26 1.0(10)
C38 C24 C25 C26 -169.1(16)
C29 C24 C25 C26 -172.3(11)
Ir1 C24 C25 C26 65.9(9)
C28 C24 C25 Ir1 -66.6(9)
C34 C24 C25 Ir1 102(4)
C37 C24 C25 Ir1 -65.0(5)
C38 C24 C25 Ir1 125.0(16)
C29 C24 C25 Ir1 121.8(9)
C37 Ir1 C25 C30 173(2)
C36 Ir1 C25 C30 -140(2)
C24 Ir1 C25 C30 125(2)
C34 Ir1 C25 C30 69(4)
C26 Ir1 C25 C30 -124(2)
C35 Ir1 C25 C30 -98(2)
C28 Ir1 C25 C30 158(2)
P1 Ir1 C25 C30 52.8(18)
C27 Ir1 C25 C30 -161(2)
Cl2 Ir1 C25 C30 -37.8(18)
Cl1 Ir1 C25 C30 -143.2(13)
C37 Ir1 C25 C26 -62.5(10)
C36 Ir1 C25 C26 -16.3(8)
C24 Ir1 C25 C26 -111.1(12)
C34 Ir1 C25 C26 -167(4)
C35 Ir1 C25 C26 26.1(11)
C28 Ir1 C25 C26 -77.5(10)
P1 Ir1 C25 C26 177.0(8)
C27 Ir1 C25 C26 -36.5(9)
Cl2 Ir1 C25 C26 86.4(9)
Cl1 Ir1 C25 C26 -19.0(15)
C37 Ir1 C25 C24 48.6(7)
C36 Ir1 C25 C24 94.8(9)
C34 Ir1 C25 C24 -56(3)
C26 Ir1 C25 C24 111.1(12)
C35 Ir1 C25 C24 137.2(17)
C28 Ir1 C25 C24 33.6(6)
P1 Ir1 C25 C24 -71.9(7)
C27 Ir1 C25 C24 74.7(7)
Cl2 Ir1 C25 C24 -162.5(6)
Cl1 Ir1 C25 C24 92.1(11)
C30 C25 C26 C27 -172.3(14)
C24 C25 C26 C27 2.1(15)
Ir1 C25 C26 C27 66.0(11)
C30 C25 C26 C31 4(2)
C24 C25 C26 C31 178.7(13)
Ir1 C25 C26 C31 -117.4(14)
C30 C25 C26 Ir1 121.7(15)
C24 C25 C26 Ir1 -63.9(7)
C37 Ir1 C26 C27 -25.7(9)
C36 Ir1 C26 C27 13.6(17)
C25 Ir1 C26 C27 -115.8(13)
C24 Ir1 C26 C27 -72.7(9)
C34 Ir1 C26 C27 -112.2(12)
C35 Ir1 C26 C27 -149(2)
C28 Ir1 C26 C27 -34.2(9)
P1 Ir1 C26 C27 -122.9(14)
Cl2 Ir1 C26 C27 145.0(9)
Cl1 Ir1 C26 C27 54.0(10)
C37 Ir1 C26 C25 90.1(10)
C36 Ir1 C26 C25 129(2)
C24 Ir1 C26 C25 43.0(8)
C34 Ir1 C26 C25 3.6(11)
C35 Ir1 C26 C25 -32.9(14)
C28 Ir1 C26 C25 81.6(9)
P1 Ir1 C26 C25 -7.2(19)
C27 Ir1 C26 C25 115.8(13)
Cl2 Ir1 C26 C25 -99.2(9)
Cl1 Ir1 C26 C25 169.8(8)
C37 Ir1 C26 C31 -157(2)
C36 Ir1 C26 C31 -117(3)
C25 Ir1 C26 C31 113(2)
C24 Ir1 C26 C31 156(2)
C34 Ir1 C26 C31 117(2)
C35 Ir1 C26 C31 80(2)
C28 Ir1 C26 C31 -165(2)
P1 Ir1 C26 C31 106.0(18)
C27 Ir1 C26 C31 -131(2)
Cl2 Ir1 C26 C31 14.0(19)
Cl1 Ir1 C26 C31 -77(2)
C25 C26 C27 C28 -2.8(18)
C31 C26 C27 C28 -178.9(16)
Ir1 C26 C27 C28 57.8(12)
C25 C26 C27 C32 178.7(13)
C31 C26 C27 C32 3(3)
Ir1 C26 C27 C32 -120.6(15)
C25 C26 C27 Ir1 -60.6(10)
C31 C26 C27 Ir1 123.3(19)
C37 Ir1 C27 C26 120.4(18)
C36 Ir1 C27 C26 -11.3(14)
C25 Ir1 C27 C26 40.4(10)
C24 Ir1 C27 C26 88.0(10)
C34 Ir1 C27 C26 50.6(10)
C35 Ir1 C27 C26 12.8(9)
C28 Ir1 C27 C26 123.2(14)
P1 Ir1 C27 C26 140.9(10)
Cl2 Ir1 C27 C26 -43.2(11)
Cl1 Ir1 C27 C26 -130.8(10)
C37 Ir1 C27 C28 -2.9(13)
C36 Ir1 C27 C28 -134.5(19)
C25 Ir1 C27 C28 -82.8(10)
C24 Ir1 C27 C28 -35.2(8)
C34 Ir1 C27 C28 -72.6(9)
C26 Ir1 C27 C28 -123.2(14)
C35 Ir1 C27 C28 -110.5(10)
P1 Ir1 C27 C28 17.6(14)
Cl2 Ir1 C27 C28 -166.4(7)
Cl1 Ir1 C27 C28 106.0(9)
C37 Ir1 C27 C32 -123(3)
C36 Ir1 C27 C32 105(2)
C25 Ir1 C27 C32 156.9(19)
C24 Ir1 C27 C32 -155.6(19)
C34 Ir1 C27 C32 167.1(19)
C26 Ir1 C27 C32 116(2)
C35 Ir1 C27 C32 129.2(19)
C28 Ir1 C27 C32 -120(2)
P1 Ir1 C27 C32 -102.7(16)
Cl2 Ir1 C27 C32 73.2(18)
Cl1 Ir1 C27 C32 -14.3(16)
C34 C24 C28 C27 -5.4(19)
C37 C24 C28 C27 -5.5(17)
C38 C24 C28 C27 172.7(12)
C25 C24 C28 C27 -1.0(14)
C29 C24 C28 C27 169.7(11)
Ir1 C24 C28 C27 -62.0(10)
C34 C24 C28 C33 -172.6(14)
C37 C24 C28 C33 -173(4)
C38 C24 C28 C33 5.5(17)
C25 C24 C28 C33 -168.2(13)
C29 C24 C28 C33 2(2)
Ir1 C24 C28 C33 130.8(15)
C34 C24 C28 Ir1 56.6(13)
C37 C24 C28 Ir1 56(2)
C38 C24 C28 Ir1 -125.3(8)
C25 C24 C28 Ir1 61.0(7)
C29 C24 C28 Ir1 -128.4(11)
C26 C27 C28 C24 2.4(18)
C32 C27 C28 C24 -179.2(13)
Ir1 C27 C28 C24 58.9(9)
C26 C27 C28 C33 170.0(14)
C32 C27 C28 C33 -12(2)
Ir1 C27 C28 C33 -133.5(15)
C26 C27 C28 Ir1 -56.5(12)
C32 C27 C28 Ir1 121.9(15)
C37 Ir1 C28 C24 -114(3)
C36 Ir1 C28 C24 -100.3(8)
C25 Ir1 C28 C24 -40.2(8)
C34 Ir1 C28 C24 -26.1(7)
C26 Ir1 C28 C24 -84.9(9)
C35 Ir1 C28 C24 -65.8(7)
P1 Ir1 C28 C24 71.1(7)
C27 Ir1 C28 C24 -118.4(12)
Cl2 Ir1 C28 C24 -87.0(11)
Cl1 Ir1 C28 C24 165.8(6)
C37 Ir1 C28 C27 5(2)
C36 Ir1 C28 C27 18.0(8)
C25 Ir1 C28 C27 78.1(11)
C24 Ir1 C28 C27 118.4(12)
C34 Ir1 C28 C27 92.3(10)
C26 Ir1 C28 C27 33.5(10)
C35 Ir1 C28 C27 52.6(9)
P1 Ir1 C28 C27 -170.5(8)
Cl2 Ir1 C28 C27 31.4(16)
Cl1 Ir1 C28 C27 -75.8(9)
C37 Ir1 C28 C33 126(3)
C36 Ir1 C28 C33 139(2)
C25 Ir1 C28 C33 -160(2)
C24 Ir1 C28 C33 -120(2)
C34 Ir1 C28 C33 -146.3(19)
C26 Ir1 C28 C33 155(2)
C35 Ir1 C28 C33 174.1(19)
P1 Ir1 C28 C33 -49.1(19)
C27 Ir1 C28 C33 121(2)
Cl2 Ir1 C28 C33 152.8(14)
Cl1 Ir1 C28 C33 45.6(18)
C28 C24 C34 C35 5(2)
C37 C24 C34 C35 5.4(15)
C38 C24 C34 C35 -172.2(11)
C25 C24 C34 C35 -8(3)
C29 C24 C34 C35 -170.7(12)
Ir1 C24 C34 C35 63.7(11)
C28 C24 C34 C39 172.5(13)
C37 C24 C34 C39 172.5(13)
C38 C24 C34 C39 -5(2)
C25 C24 C34 C39 159(5)
C29 C24 C34 C39 -3.6(18)
Ir1 C24 C34 C39 -129.1(16)
C28 C24 C34 Ir1 -58.3(12)
C37 C24 C34 Ir1 -58.3(6)
C38 C24 C34 Ir1 124.1(12)
C25 C24 C34 Ir1 -72(4)
C29 C24 C34 Ir1 125.6(7)
C37 Ir1 C34 C24 40.5(7)
C36 Ir1 C34 C24 84.2(8)
C25 Ir1 C34 C24 110(4)
C26 Ir1 C34 C24 99.2(10)
C35 Ir1 C34 C24 118.7(12)
C28 Ir1 C34 C24 25.3(6)
P1 Ir1 C34 C24 -84.9(7)
C27 Ir1 C34 C24 64.3(8)
Cl2 Ir1 C34 C24 -174.3(6)
Cl1 Ir1 C34 C24 60.4(16)
C37 Ir1 C34 C35 -78.3(10)
C36 Ir1 C34 C35 -34.6(8)
C25 Ir1 C34 C35 -9(3)
C24 Ir1 C34 C35 -118.7(12)
C26 Ir1 C34 C35 -19.5(8)
C28 Ir1 C34 C35 -93.4(10)
P1 Ir1 C34 C35 156.4(8)
C27 Ir1 C34 C35 -54.5(9)
Cl2 Ir1 C34 C35 66.9(9)
Cl1 Ir1 C34 C35 -58.3(18)
C37 Ir1 C34 C39 160.3(18)
C36 Ir1 C34 C39 -156.0(18)
C25 Ir1 C34 C39 -131(4)
C24 Ir1 C34 C39 119.8(18)
C26 Ir1 C34 C39 -141.0(19)
C35 Ir1 C34 C39 -121(2)
C28 Ir1 C34 C39 145.1(17)
P1 Ir1 C34 C39 34.9(16)
C27 Ir1 C34 C39 -175.9(17)
Cl2 Ir1 C34 C39 -54.6(15)
Cl1 Ir1 C34 C39 -179.8(8)
C24 C34 C35 C36 -6.0(17)
C39 C34 C35 C36 -173.2(14)
Ir1 C34 C35 C36 56.1(8)
C24 C34 C35 C40 176.0(11)
C39 C34 C35 C40 9(2)
Ir1 C34 C35 C40 -121.9(11)
C24 C34 C35 Ir1 -62.1(11)
C39 C34 C35 Ir1 130.7(17)
C37 Ir1 C35 C36 -38.3(8)
C25 Ir1 C35 C36 -116.3(15)
C24 Ir1 C35 C36 -85.6(7)
C34 Ir1 C35 C36 -121.1(11)
C26 Ir1 C35 C36 8.5(15)
C28 Ir1 C35 C36 -49.6(8)
P1 Ir1 C35 C36 -157.3(7)
C27 Ir1 C35 C36 -13.7(8)
Cl2 Ir1 C35 C36 122.6(8)
Cl1 Ir1 C35 C36 36.0(8)
C37 Ir1 C35 C34 82.8(10)
C36 Ir1 C35 C34 121.1(12)
C25 Ir1 C35 C34 4.8(16)
C24 Ir1 C35 C34 35.5(9)
C26 Ir1 C35 C34 129.6(19)
C28 Ir1 C35 C34 71.5(10)
P1 Ir1 C35 C34 -36.2(11)
C27 Ir1 C35 C34 107.4(10)
Cl2 Ir1 C35 C34 -116.3(9)
Cl1 Ir1 C35 C34 157.1(9)
C37 Ir1 C35 C40 -160.4(17)
C36 Ir1 C35 C40 -122.1(18)
C25 Ir1 C35 C40 122(2)
C24 Ir1 C35 C40 152.3(16)
C34 Ir1 C35 C40 117(2)
C26 Ir1 C35 C40 -114(2)
C28 Ir1 C35 C40 -171.8(16)
P1 Ir1 C35 C40 80.6(15)
C27 Ir1 C35 C40 -135.8(17)
Cl2 Ir1 C35 C40 0.4(14)
Cl1 Ir1 C35 C40 -86.1(15)
C34 C35 C36 C37 4.0(14)
C40 C35 C36 C37 -178.2(11)
Ir1 C35 C36 C37 60.9(7)
C34 C35 C36 C41 -179.9(13)
C40 C35 C36 C41 -2.0(19)
Ir1 C35 C36 C41 -122.9(12)
C34 C35 C36 Ir1 -57.0(10)
C40 C35 C36 Ir1 120.9(11)
C37 Ir1 C36 C35 118.6(10)
C25 Ir1 C36 C35 28.9(8)
C24 Ir1 C36 C35 75.6(7)
C34 Ir1 C36 C35 35.8(7)
C26 Ir1 C36 C35 -10.2(19)
C28 Ir1 C36 C35 113.6(9)
P1 Ir1 C36 C35 82(2)
C27 Ir1 C36 C35 146.1(18)
Cl2 Ir1 C36 C35 -61.2(7)
Cl1 Ir1 C36 C35 -152.5(7)
C25 Ir1 C36 C37 -89.7(9)
C24 Ir1 C36 C37 -43.0(7)
C34 Ir1 C36 C37 -82.8(9)
C26 Ir1 C36 C37 -129(2)
C35 Ir1 C36 C37 -118.6(10)
C28 Ir1 C36 C37 -5.0(9)
P1 Ir1 C36 C37 -37(2)
C27 Ir1 C36 C37 27.5(14)
Cl2 Ir1 C36 C37 -179.8(7)
Cl1 Ir1 C36 C37 88.9(8)
C37 Ir1 C36 C41 -118(2)
C25 Ir1 C36 C41 152.5(19)
C24 Ir1 C36 C41 -160.7(17)
C34 Ir1 C36 C41 159.5(18)
C26 Ir1 C36 C41 113(3)
C35 Ir1 C36 C41 124(2)
C28 Ir1 C36 C41 -122.7(18)
P1 Ir1 C36 C41 -154.8(13)
C27 Ir1 C36 C41 -90(2)
Cl2 Ir1 C36 C41 62.4(16)
Cl1 Ir1 C36 C41 -28.9(16)
C35 C36 C37 C42 175.1(12)
C41 C36 C37 C42 -1.1(19)
Ir1 C36 C37 C42 -119.2(12)
C35 C36 C37 C24 -0.8(11)
C41 C36 C37 C24 -177.0(10)
Ir1 C36 C37 C24 64.9(6)
C35 C36 C37 Ir1 -65.7(8)
C41 C36 C37 Ir1 118.1(12)
C28 C24 C37 C36 177(3)
C34 C24 C37 C36 -2.9(12)
C38 C24 C37 C36 174.9(10)
C25 C24 C37 C36 1.2(9)
C29 C24 C37 C36 169.5(15)
Ir1 C24 C37 C36 -65.3(7)
C28 C24 C37 C42 1(2)
C34 C24 C37 C42 -178.6(14)
C38 C24 C37 C42 -0.8(16)
C25 C24 C37 C42 -174.5(13)
C29 C24 C37 C42 -6(2)
Ir1 C24 C37 C42 119.0(13)
C28 C24 C37 Ir1 -118(2)
C34 C24 C37 Ir1 62.4(9)
C38 C24 C37 Ir1 -119.8(9)
C25 C24 C37 Ir1 66.6(6)
C29 C24 C37 Ir1 -125.1(16)
C25 Ir1 C37 C36 63.6(10)
C24 Ir1 C37 C36 111.9(9)
C34 Ir1 C37 C36 77.2(9)
C26 Ir1 C37 C36 16.7(8)
C35 Ir1 C37 C36 35.4(7)
C28 Ir1 C37 C36 163(3)
P1 Ir1 C37 C36 168.7(7)
C27 Ir1 C37 C36 -24.0(12)
Cl2 Ir1 C37 C36 0.4(13)
Cl1 Ir1 C37 C36 -95.8(8)
C36 Ir1 C37 C42 122(2)
C25 Ir1 C37 C42 -174.0(19)
C24 Ir1 C37 C42 -125.7(18)
C34 Ir1 C37 C42 -160.3(18)
C26 Ir1 C37 C42 139(2)
C35 Ir1 C37 C42 157.8(18)
C28 Ir1 C37 C42 -74(3)
P1 Ir1 C37 C42 -68.9(17)
C27 Ir1 C37 C42 98(2)
Cl2 Ir1 C37 C42 122.8(14)
Cl1 Ir1 C37 C42 26.7(16)
C36 Ir1 C37 C24 -111.9(9)
C25 Ir1 C37 C24 -48.3(7)
C34 Ir1 C37 C24 -34.7(6)
C26 Ir1 C37 C24 -95.3(9)
C35 Ir1 C37 C24 -76.5(6)
C28 Ir1 C37 C24 51(2)
P1 Ir1 C37 C24 56.8(6)
C27 Ir1 C37 C24 -135.9(16)
Cl2 Ir1 C37 C24 -111.5(8)
Cl1 Ir1 C37 C24 152.3(5)
